data_7219895
loop_
_publ_author_name
'\/Dilovi\'c, I.'
'U\<zarevi\'c, K.'

_publ_section_title
;
 Conformational adaptations of acyclic receptor templated by weakly
 coordinating anions
;
_journal_issue 16
_journal_name_full CrystEngComm
_journal_page_first 3153
_journal_paper_doi 10.1039/C4CE02413C
_journal_volume 17
_journal_year 2015
_chemical_compound_source 'chemical synthesis'
_chemical_formula_moiety 'C20 H26 N3 O6, C N S'
_chemical_formula_sum 'C21 H26 N4 O6 S'
_chemical_formula_weight 462.53
_chemical_name_systematic
;
 ?
;
_space_group_IT_number 15
_symmetry_cell_setting monoclinic
_symmetry_Int_Tables_number 15
_symmetry_space_group_name_Hall '-C 2yc'
_symmetry_space_group_name_H-M 'C 1 2/c 1'
_atom_sites_solution_hydrogens geom
_atom_sites_solution_primary direct
_atom_sites_solution_secondary difmap
_audit_creation_method SHELXL-97
_audit_update_record
;
2014-11-25 deposited with the CCDC.
2015-03-13 downloaded from the CCDC.
;
_cell_angle_alpha 90.00
_cell_angle_beta 100.54(3)
_cell_angle_gamma 90.00
_cell_formula_units_Z 16
_cell_length_a 33.554(7)
_cell_length_b 13.996(3)
_cell_length_c 18.645(4)
_cell_measurement_reflns_used 4460
_cell_measurement_temperature 293(2)
_cell_measurement_theta_max 28.5553
_cell_measurement_theta_min 3.7181
_cell_volume 8608(3)
_computing_cell_refinement
;
CrysAlis RED, Oxford Diffraction Ltd.,
Version 1.171.32.24 (release 21-04-2008 CrysAlis171 .NET)
(compiled Apr 21 2008,18:23:10)
;
_computing_data_collection
;
CrysAlis CCD, Oxford Diffraction Ltd.,
Version 1.171.32.24 (release 21-04-2008 CrysAlis171 .NET)
(compiled Apr 21 2008,18:23:10)
;
_computing_data_reduction
;
CrysAlis RED, Oxford Diffraction Ltd.,
Version 1.171.32.24 (release 21-04-2008 CrysAlis171 .NET)
(compiled Apr 21 2008,18:23:10)
;
_computing_structure_refinement 'SHELXL-97 (Sheldrick, 2008)'
_computing_structure_solution 'SHELXS (Sheldrick, 2008)'
_diffrn_ambient_temperature 293(2)
_diffrn_detector_area_resol_mean 16.3426
_diffrn_measured_fraction_theta_full 0.993
_diffrn_measured_fraction_theta_max 0.993
_diffrn_measurement_device_type 'Oxford Diffraction Xcalibur CCD'
_diffrn_measurement_method '\w scans'
_diffrn_radiation_monochromator graphite
_diffrn_radiation_source 'Enhance (Mo) X-ray Source'
_diffrn_radiation_type MoK\a
_diffrn_radiation_wavelength 0.71073
_diffrn_reflns_av_R_equivalents 0.0617
_diffrn_reflns_av_sigmaI/netI 0.1237
_diffrn_reflns_limit_h_max 40
_diffrn_reflns_limit_h_min -41
_diffrn_reflns_limit_k_max 17
_diffrn_reflns_limit_k_min -10
_diffrn_reflns_limit_l_max 19
_diffrn_reflns_limit_l_min -22
_diffrn_reflns_number 20162
_diffrn_reflns_theta_full 26.00
_diffrn_reflns_theta_max 26.00
_diffrn_reflns_theta_min 3.73
_exptl_absorpt_coefficient_mu 0.198
_exptl_absorpt_correction_T_max 1.00000
_exptl_absorpt_correction_T_min 0.97028
_exptl_absorpt_correction_type multi-scan
_exptl_absorpt_process_details
;
CrysAlis RED, Oxford Diffraction Ltd.,
Version 1.171.32.24 (release 21-04-2008 CrysAlis171 .NET)
(compiled Apr 21 2008,18:23:10)
Empirical absorption correction using spherical harmonics,
 implemented in SCALE3 ABSPACK scaling algorithm.
;
_exptl_crystal_colour colorless
_exptl_crystal_density_diffrn 1.428
_exptl_crystal_density_method 'not measured'
_exptl_crystal_description prismatic
_exptl_crystal_F_000 3904
_exptl_crystal_size_max 0.21
_exptl_crystal_size_mid 0.18
_exptl_crystal_size_min 0.15
_refine_diff_density_max 0.297
_refine_diff_density_min -0.322
_refine_diff_density_rms 0.046
_refine_ls_extinction_method none
_refine_ls_goodness_of_fit_ref 0.841
_refine_ls_hydrogen_treatment constr
_refine_ls_matrix_type full
_refine_ls_number_parameters 595
_refine_ls_number_reflns 8419
_refine_ls_number_restraints 0
_refine_ls_restrained_S_all 0.841
_refine_ls_R_factor_all 0.1291
_refine_ls_R_factor_gt 0.0481
_refine_ls_shift/su_max 0.001
_refine_ls_shift/su_mean 0.000
_refine_ls_structure_factor_coef Fsqd
_refine_ls_weighting_details 'calc w=1/[\s^2^(Fo^2^)+(0.0300P)^2^+0.0000P] where P=(Fo^2^+2Fc^2^)/3'
_refine_ls_weighting_scheme calc
_refine_ls_wR_factor_gt 0.0749
_refine_ls_wR_factor_ref 0.0872
_reflns_number_gt 4099
_reflns_number_total 8419
_reflns_threshold_expression >2\s(I)
_cod_data_source_file c4ce02413c2.cif
_cod_data_source_block 1b
_cod_depositor_comments 'Adding full bibliography for 7219894--7219898.cif.'
_cod_original_sg_symbol_H-M 'C 2/c'
_cod_database_code 7219895

loop_
_symmetry_equiv_pos_as_xyz
'x, y, z'
'-x, y, -z+1/2'
'x+1/2, y+1/2, z'
'-x+1/2, y+1/2, -z+1/2'
'-x, -y, -z'
'x, -y, z-1/2'
'-x+1/2, -y+1/2, -z'
'x+1/2, -y+1/2, z-1/2'

loop_
_atom_site_label
_atom_site_type_symbol
_atom_site_fract_x
_atom_site_fract_y
_atom_site_fract_z
_atom_site_U_iso_or_equiv
_atom_site_adp_type
_atom_site_occupancy
_atom_site_symmetry_multiplicity
_atom_site_calc_flag
_atom_site_refinement_flags
_atom_site_disorder_assembly
_atom_site_disorder_group
C11 C 0.14920(9) 0.9451(2) 0.19242(16) 0.0364(8) Uani 1 1 d . . .
C12 C 0.14963(7) 1.0761(2) 0.27719(14) 0.0223(7) Uani 1 1 d . . .
C13 C 0.15044(8) 1.1816(2) 0.27681(14) 0.0308(8) Uani 1 1 d . . .
H13A H 0.1502 1.2050 0.3251 0.046 Uiso 1 1 calc R . .
H13B H 0.1270 1.2052 0.2441 0.046 Uiso 1 1 calc R . .
H13C H 0.1746 1.2031 0.2609 0.046 Uiso 1 1 calc R . .
C14 C 0.14963(7) 1.0170(2) 0.33254(14) 0.0199(7) Uani 1 1 d . . .
H14 H 0.1490 1.0423 0.3785 0.024 Uiso 1 1 calc R . .
C15 C 0.15055(7) 0.9159(2) 0.32414(14) 0.0211(7) Uani 1 1 d . . .
C16 C 0.15036(8) 0.8793(2) 0.25130(13) 0.0223(7) Uani 1 1 d . . .
C17 C 0.15287(7) 0.7799(2) 0.23805(14) 0.0221(7) Uani 1 1 d . . .
C18 C 0.15139(8) 0.7335(2) 0.16512(12) 0.0303(8) Uani 1 1 d . . .
H18A H 0.1749 0.6938 0.1666 0.045 Uiso 1 1 calc R . .
H18B H 0.1510 0.7819 0.1285 0.045 Uiso 1 1 calc R . .
H18C H 0.1274 0.6951 0.1536 0.045 Uiso 1 1 calc R . .
C19 C 0.16190(8) 0.6191(2) 0.29461(14) 0.0291(7) Uani 1 1 d . . .
H19A H 0.1880 0.6028 0.2826 0.035 Uiso 1 1 calc R . .
H19B H 0.1408 0.5899 0.2587 0.035 Uiso 1 1 calc R . .
C110 C 0.15936(7) 0.5841(2) 0.36914(13) 0.0255(7) Uani 1 1 d . . .
H11B H 0.1659 0.5165 0.3724 0.031 Uiso 1 1 calc R . .
H11A H 0.1793 0.6175 0.4047 0.031 Uiso 1 1 calc R . .
C111 C 0.09013(8) 0.5192(2) 0.36288(13) 0.0271(7) Uani 1 1 d . . .
H11D H 0.0993 0.4625 0.3910 0.033 Uiso 1 1 calc R . .
H11C H 0.0903 0.5054 0.3120 0.033 Uiso 1 1 calc R . .
C112 C 0.04736(8) 0.5427(2) 0.37201(13) 0.0285(7) Uani 1 1 d . . .
H11E H 0.0364 0.5915 0.3370 0.034 Uiso 1 1 calc R . .
H11F H 0.0306 0.4861 0.3616 0.034 Uiso 1 1 calc R . .
C113 C 0.04905(8) 0.5255(2) 0.50591(15) 0.0256(7) Uani 1 1 d . . .
C114 C 0.05481(8) 0.4208(2) 0.50188(14) 0.0314(8) Uani 1 1 d . . .
H11H H 0.0525 0.4020 0.4518 0.047 Uiso 1 1 calc R . .
H11I H 0.0345 0.3887 0.5230 0.047 Uiso 1 1 calc R . .
H11G H 0.0812 0.4040 0.5282 0.047 Uiso 1 1 calc R . .
C115 C 0.04772(7) 0.5745(2) 0.57276(14) 0.0234(7) Uani 1 1 d . . .
C116 C 0.05214(8) 0.5206(2) 0.63920(16) 0.0286(7) Uani 1 1 d . . .
C117 C 0.05060(8) 0.6693(2) 0.70484(15) 0.0285(7) Uani 1 1 d . . .
C118 C 0.05415(9) 0.7049(2) 0.78100(14) 0.0352(8) Uani 1 1 d . . .
H11K H 0.0520 0.7733 0.7806 0.053 Uiso 1 1 calc R . .
H11J H 0.0799 0.6864 0.8089 0.053 Uiso 1 1 calc R . .
H11L H 0.0328 0.6780 0.8026 0.053 Uiso 1 1 calc R . .
C119 C 0.04713(7) 0.7212(2) 0.64471(14) 0.0267(7) Uani 1 1 d . . .
H119 H 0.0463 0.7875 0.6481 0.032 Uiso 1 1 calc R . .
C120 C 0.04462(7) 0.6775(2) 0.57453(15) 0.0235(7) Uani 1 1 d . . .
N11 N 0.15673(6) 0.72190(17) 0.29454(11) 0.0233(6) Uani 1 1 d . . .
H11 H 0.1561 0.7480 0.3361 0.028 Uiso 1 1 calc R . .
N12 N 0.11835(6) 0.59884(16) 0.38708(10) 0.0248(6) Uani 1 1 d . . .
H12A H 0.1208 0.6059 0.4357 0.030 Uiso 1 1 calc R . .
H12B H 0.1078 0.6532 0.3659 0.030 Uiso 1 1 calc R . .
N13 N 0.04536(6) 0.57633(17) 0.44536(11) 0.0257(6) Uani 1 1 d . . .
H13 H 0.0413 0.6365 0.4497 0.031 Uiso 1 1 calc R . .
O11 O 0.14847(8) 0.92890(17) 0.12908(10) 0.0772(9) Uani 1 1 d . . .
O12 O 0.14964(5) 1.04160(14) 0.20831(9) 0.0277(5) Uani 1 1 d . . .
O13 O 0.15137(5) 0.86249(13) 0.37929(9) 0.0232(5) Uani 1 1 d . . .
O14 O 0.05501(6) 0.43567(16) 0.64844(10) 0.0368(5) Uani 1 1 d . . .
O15 O 0.05132(5) 0.57205(15) 0.70345(9) 0.0288(5) Uani 1 1 d . . .
O16 O 0.04047(5) 0.72864(14) 0.51816(9) 0.0293(5) Uani 1 1 d . . .
C21 C 0.24876(8) 0.4846(2) 0.19986(15) 0.0259(7) Uani 1 1 d . . .
C22 C 0.24729(8) 0.3430(2) 0.27334(15) 0.0249(7) Uani 1 1 d . . .
C23 C 0.24520(8) 0.3147(2) 0.34936(13) 0.0339(8) Uani 1 1 d . . .
H23A H 0.2453 0.2462 0.3530 0.051 Uiso 1 1 calc R . .
H23B H 0.2207 0.3393 0.3622 0.051 Uiso 1 1 calc R . .
H23C H 0.2682 0.3401 0.3820 0.051 Uiso 1 1 calc R . .
C24 C 0.25003(7) 0.2854(2) 0.21821(13) 0.0229(7) Uani 1 1 d . . .
H24 H 0.2490 0.2197 0.2250 0.027 Uiso 1 1 calc R . .
C25 C 0.25459(7) 0.3216(2) 0.14812(14) 0.0227(7) Uani 1 1 d . . .
C26 C 0.25305(7) 0.4238(2) 0.13884(13) 0.0225(7) Uani 1 1 d . . .
C27 C 0.25673(7) 0.4667(2) 0.07077(14) 0.0232(7) Uani 1 1 d . . .
C28 C 0.25031(9) 0.5700(2) 0.05578(14) 0.0416(9) Uani 1 1 d . . .
H28A H 0.2742 0.6047 0.0772 0.062 Uiso 1 1 calc R . .
H28B H 0.2277 0.5918 0.0764 0.062 Uiso 1 1 calc R . .
H28C H 0.2448 0.5805 0.0040 0.062 Uiso 1 1 calc R . .
C29 C 0.27449(8) 0.4365(2) -0.05179(12) 0.0254(7) Uani 1 1 d . . .
H29A H 0.2789 0.5049 -0.0535 0.030 Uiso 1 1 calc R . .
H29B H 0.2515 0.4205 -0.0895 0.030 Uiso 1 1 calc R . .
C210 C 0.31178(7) 0.3844(2) -0.06622(13) 0.0246(7) Uani 1 1 d . . .
H21A H 0.3095 0.3171 -0.0552 0.030 Uiso 1 1 calc R . .
H21B H 0.3133 0.3900 -0.1175 0.030 Uiso 1 1 calc R . .
C211 C 0.38653(7) 0.3823(2) -0.04359(13) 0.0247(7) Uani 1 1 d . . .
H21D H 0.3843 0.3883 -0.0960 0.030 Uiso 1 1 calc R . .
H21C H 0.3884 0.3149 -0.0315 0.030 Uiso 1 1 calc R . .
C212 C 0.42440(8) 0.4320(2) -0.00609(12) 0.0257(7) Uani 1 1 d . . .
H21E H 0.4470 0.4139 -0.0290 0.031 Uiso 1 1 calc R . .
H21F H 0.4209 0.5007 -0.0107 0.031 Uiso 1 1 calc R . .
C213 C 0.44419(8) 0.4603(2) 0.12789(14) 0.0238(7) Uani 1 1 d . . .
C214 C 0.45432(8) 0.5617(2) 0.11592(14) 0.0363(8) Uani 1 1 d . . .
H21G H 0.4631 0.5677 0.0699 0.055 Uiso 1 1 calc R . .
H21I H 0.4757 0.5822 0.1544 0.055 Uiso 1 1 calc R . .
H21H H 0.4308 0.6008 0.1157 0.055 Uiso 1 1 calc R . .
C215 C 0.44718(7) 0.4178(2) 0.19898(13) 0.0209(7) Uani 1 1 d . . .
C216 C 0.45100(8) 0.4797(2) 0.26124(15) 0.0265(7) Uani 1 1 d . . .
C217 C 0.45267(8) 0.3395(2) 0.33734(15) 0.0273(7) Uani 1 1 d . . .
C218 C 0.45634(9) 0.3132(2) 0.41509(13) 0.0375(8) Uani 1 1 d . . .
H21K H 0.4568 0.2448 0.4197 0.056 Uiso 1 1 calc R . .
H21L H 0.4336 0.3383 0.4337 0.056 Uiso 1 1 calc R . .
H21J H 0.4810 0.3393 0.4424 0.056 Uiso 1 1 calc R . .
C219 C 0.44759(7) 0.2816(2) 0.28037(14) 0.0267(7) Uani 1 1 d . . .
H219 H 0.4471 0.2160 0.2880 0.032 Uiso 1 1 calc R . .
C220 C 0.44283(7) 0.3170(2) 0.20766(14) 0.0226(7) Uani 1 1 d . . .
N21 N 0.26561(6) 0.41063(16) 0.01927(11) 0.0247(6) Uani 1 1 d . . .
H21 H 0.2662 0.3505 0.0289 0.030 Uiso 1 1 calc R . .
N22 N 0.34956(6) 0.42326(16) -0.02162(10) 0.0226(5) Uani 1 1 d . . .
H22A H 0.3499 0.4100 0.0257 0.027 Uiso 1 1 calc R . .
H22B H 0.3498 0.4872 -0.0266 0.027 Uiso 1 1 calc R . .
N23 N 0.43293(6) 0.40564(16) 0.07081(11) 0.0248(6) Uani 1 1 d . . .
H23 H 0.4302 0.3460 0.0799 0.030 Uiso 1 1 calc R . .
O21 O 0.24789(5) 0.57066(15) 0.20234(9) 0.0338(5) Uani 1 1 d . . .
O22 O 0.24777(5) 0.43986(14) 0.26640(9) 0.0265(5) Uani 1 1 d . . .
O23 O 0.25967(5) 0.26403(13) 0.09845(9) 0.0265(5) Uani 1 1 d . . .
O24 O 0.45106(6) 0.56564(15) 0.26373(9) 0.0353(5) Uani 1 1 d . . .
O25 O 0.45413(5) 0.43633(14) 0.32970(9) 0.0286(5) Uani 1 1 d . . .
O26 O 0.43461(5) 0.25940(13) 0.15436(9) 0.0268(5) Uani 1 1 d . . .
C31 C 0.14570(8) 0.3889(2) 0.09169(16) 0.0299(8) Uani 1 1 d . . .
N31 N 0.14225(7) 0.3674(2) 0.03040(13) 0.0427(7) Uani 1 1 d . . .
S31 S 0.14972(2) 0.41409(7) 0.17770(4) 0.0401(2) Uani 1 1 d . . .
C41 C 0.14760(11) 0.2070(3) 0.47531(15) 0.0389(9) Uani 1 1 d . . .
N41A N 0.154(2) 0.1261(10) 0.4881(11) 0.055(8) Uani 0.53(8) 1 d P A 1
N41B N 0.1334(12) 0.1278(10) 0.4776(9) 0.031(5) Uani 0.47(8) 1 d P A 2
S41 S 0.15269(2) 0.32080(6) 0.46387(4) 0.0416(2) Uani 1 1 d . A .

loop_
_atom_site_aniso_label
_atom_site_aniso_U_11
_atom_site_aniso_U_22
_atom_site_aniso_U_33
_atom_site_aniso_U_23
_atom_site_aniso_U_13
_atom_site_aniso_U_12
C11 0.061(2) 0.028(2) 0.0216(18) -0.0030(16) 0.0109(16) -0.0040(17)
C12 0.0157(15) 0.0281(19) 0.0233(16) -0.0051(16) 0.0041(12) -0.0013(14)
C13 0.0335(18) 0.028(2) 0.0310(17) 0.0028(16) 0.0065(14) -0.0005(15)
C14 0.0255(17) 0.0217(18) 0.0131(14) -0.0014(14) 0.0054(12) -0.0030(13)
C15 0.0168(15) 0.0252(19) 0.0211(15) -0.0004(15) 0.0030(12) -0.0032(14)
C16 0.0273(17) 0.0215(19) 0.0187(15) -0.0023(14) 0.0058(13) -0.0027(14)
C17 0.0215(16) 0.0271(19) 0.0178(15) -0.0005(15) 0.0037(13) -0.0054(14)
C18 0.0376(18) 0.036(2) 0.0180(16) -0.0050(15) 0.0070(14) -0.0036(15)
C19 0.0345(18) 0.026(2) 0.0297(17) -0.0060(16) 0.0124(14) -0.0057(15)
C110 0.0225(16) 0.0242(18) 0.0303(16) -0.0010(15) 0.0060(13) 0.0002(14)
C111 0.0353(18) 0.0236(18) 0.0229(15) -0.0029(14) 0.0066(14) -0.0092(14)
C112 0.0314(18) 0.030(2) 0.0225(16) 0.0001(15) 0.0009(13) -0.0083(14)
C113 0.0163(16) 0.027(2) 0.0326(18) 0.0057(16) 0.0018(13) -0.0046(14)
C114 0.0295(17) 0.027(2) 0.0390(18) 0.0050(16) 0.0093(14) -0.0037(15)
C115 0.0192(16) 0.0249(19) 0.0266(16) 0.0045(15) 0.0058(13) -0.0013(14)
C116 0.0242(18) 0.031(2) 0.0315(18) 0.0047(17) 0.0065(14) -0.0035(15)
C117 0.0261(18) 0.025(2) 0.0347(19) 0.0038(17) 0.0079(14) -0.0016(14)
C118 0.044(2) 0.033(2) 0.0301(17) 0.0085(16) 0.0104(15) -0.0002(16)
C119 0.0283(17) 0.0240(19) 0.0296(17) 0.0031(16) 0.0102(14) 0.0016(14)
C120 0.0096(15) 0.034(2) 0.0262(17) 0.0046(16) 0.0015(13) -0.0027(14)
N11 0.0324(14) 0.0215(15) 0.0177(12) -0.0050(12) 0.0089(11) -0.0033(11)
N12 0.0284(13) 0.0272(16) 0.0194(12) 0.0030(11) 0.0058(10) -0.0022(11)
N13 0.0264(14) 0.0230(15) 0.0266(13) 0.0045(13) 0.0022(11) -0.0015(12)
O11 0.188(3) 0.0322(16) 0.0148(11) -0.0003(12) 0.0279(14) 0.0003(17)
O12 0.0415(13) 0.0244(13) 0.0176(10) 0.0020(10) 0.0067(9) 0.0010(10)
O13 0.0292(11) 0.0258(13) 0.0152(9) 0.0015(9) 0.0058(8) -0.0045(9)
O14 0.0497(14) 0.0248(14) 0.0357(12) 0.0103(11) 0.0071(10) -0.0025(11)
O15 0.0316(12) 0.0299(14) 0.0249(11) 0.0077(11) 0.0056(9) -0.0037(10)
O16 0.0354(12) 0.0271(13) 0.0246(11) 0.0079(10) 0.0036(9) 0.0019(10)
C21 0.0205(17) 0.030(2) 0.0289(18) -0.0021(16) 0.0083(13) 0.0028(15)
C22 0.0212(17) 0.027(2) 0.0279(17) 0.0031(16) 0.0078(14) -0.0002(14)
C23 0.0411(19) 0.035(2) 0.0278(16) 0.0004(16) 0.0115(14) -0.0019(16)
C24 0.0207(16) 0.0240(19) 0.0254(16) -0.0015(15) 0.0082(13) 0.0007(13)
C25 0.0159(16) 0.029(2) 0.0240(16) -0.0040(16) 0.0044(13) -0.0015(14)
C26 0.0189(16) 0.0264(19) 0.0219(15) -0.0006(15) 0.0029(12) 0.0018(14)
C27 0.0181(16) 0.0233(19) 0.0275(16) -0.0007(15) 0.0028(13) 0.0041(13)
C28 0.067(2) 0.032(2) 0.0283(17) 0.0051(17) 0.0137(16) 0.0182(18)
C29 0.0338(17) 0.0256(19) 0.0167(14) 0.0004(14) 0.0044(13) 0.0009(14)
C210 0.0287(17) 0.0270(19) 0.0190(14) -0.0036(14) 0.0065(13) -0.0066(14)
C211 0.0324(17) 0.0242(18) 0.0166(14) 0.0010(14) 0.0023(13) 0.0057(14)
C212 0.0353(17) 0.0263(18) 0.0143(14) 0.0024(14) 0.0014(13) 0.0036(15)
C213 0.0211(16) 0.024(2) 0.0255(16) -0.0009(15) 0.0010(13) -0.0001(14)
C214 0.049(2) 0.035(2) 0.0227(16) 0.0013(16) -0.0014(14) -0.0098(17)
C215 0.0237(16) 0.0223(19) 0.0154(14) 0.0002(14) 0.0004(12) 0.0003(14)
C216 0.0276(18) 0.028(2) 0.0211(17) 0.0071(16) -0.0029(13) -0.0007(15)
C217 0.0260(18) 0.029(2) 0.0252(17) 0.0067(16) -0.0006(14) 0.0030(14)
C218 0.055(2) 0.031(2) 0.0249(16) 0.0064(16) 0.0007(15) 0.0069(17)
C219 0.0287(18) 0.0245(19) 0.0249(16) 0.0030(15) -0.0002(14) 0.0027(14)
C220 0.0181(16) 0.028(2) 0.0218(16) 0.0000(15) 0.0029(13) 0.0022(14)
N21 0.0295(14) 0.0200(15) 0.0262(13) 0.0018(12) 0.0093(11) 0.0046(11)
N22 0.0315(14) 0.0236(15) 0.0129(11) 0.0022(11) 0.0042(10) 0.0037(12)
N23 0.0300(14) 0.0201(15) 0.0234(13) 0.0029(12) 0.0029(11) -0.0018(11)
O21 0.0492(13) 0.0220(14) 0.0331(11) -0.0047(11) 0.0154(10) 0.0007(11)
O22 0.0350(12) 0.0244(14) 0.0218(11) -0.0021(10) 0.0100(9) 0.0005(10)
O23 0.0321(12) 0.0220(13) 0.0272(11) -0.0041(10) 0.0105(9) -0.0006(9)
O24 0.0541(14) 0.0255(14) 0.0236(11) 0.0002(11) 0.0002(10) -0.0009(11)
O25 0.0419(13) 0.0237(14) 0.0189(10) 0.0017(10) 0.0017(9) 0.0008(10)
O26 0.0306(11) 0.0240(13) 0.0242(10) -0.0015(10) 0.0008(9) 0.0016(9)
C31 0.0225(17) 0.031(2) 0.0358(18) -0.0030(16) 0.0045(14) 0.0061(14)
N31 0.0408(17) 0.058(2) 0.0269(14) -0.0022(15) -0.0010(13) 0.0079(14)
S31 0.0346(5) 0.0518(6) 0.0330(4) -0.0073(5) 0.0040(4) 0.0037(4)
C41 0.069(3) 0.034(2) 0.0156(17) -0.0013(17) 0.0143(17) -0.003(2)
N41A 0.11(3) 0.029(5) 0.024(4) -0.001(4) 0.004(9) -0.009(7)
N41B 0.051(12) 0.027(5) 0.009(4) -0.002(3) -0.006(5) -0.007(5)
S41 0.0545(6) 0.0306(5) 0.0421(5) 0.0007(5) 0.0151(4) -0.0021(4)

loop_
_atom_type_symbol
_atom_type_description
_atom_type_scat_dispersion_real
_atom_type_scat_dispersion_imag
_atom_type_scat_source
C C 0.0033 0.0016 'International Tables Vol C Tables 4.2.6.8 and 6.1.1.4'
N N 0.0061 0.0033 'International Tables Vol C Tables 4.2.6.8 and 6.1.1.4'
O O 0.0106 0.0060 'International Tables Vol C Tables 4.2.6.8 and 6.1.1.4'
S S 0.1246 0.1234 'International Tables Vol C Tables 4.2.6.8 and 6.1.1.4'
H H 0.0000 0.0000 'International Tables Vol C Tables 4.2.6.8 and 6.1.1.4'

loop_
_geom_angle_atom_site_label_1
_geom_angle_atom_site_label_2
_geom_angle_atom_site_label_3
_geom_angle
O11 C11 O12 113.2(3)
O11 C11 C16 128.9(3)
O12 C11 C16 117.9(2)
C14 C12 O12 120.7(3)
C14 C12 C13 129.1(3)
O12 C12 C13 110.1(2)
C12 C13 H13A 109.5
C12 C13 H13B 109.5
H13A C13 H13B 109.5
C12 C13 H13C 109.5
H13A C13 H13C 109.5
H13B C13 H13C 109.5
C12 C14 C15 122.1(3)
C12 C14 H14 118.9
C15 C14 H14 118.9
O13 C15 C14 119.6(2)
O13 C15 C16 123.2(3)
C14 C15 C16 117.2(2)
C17 C16 C11 119.5(2)
C17 C16 C15 121.3(3)
C11 C16 C15 119.1(3)
N11 C17 C16 117.8(2)
N11 C17 C18 116.1(3)
C16 C17 C18 126.2(3)
C17 C18 H18A 109.5
C17 C18 H18B 109.5
H18A C18 H18B 109.5
C17 C18 H18C 109.5
H18A C18 H18C 109.5
H18B C18 H18C 109.5
N11 C19 C110 107.4(2)
N11 C19 H19A 110.2
C110 C19 H19A 110.2
N11 C19 H19B 110.2
C110 C19 H19B 110.2
H19A C19 H19B 108.5
N12 C110 C19 112.1(2)
N12 C110 H11B 109.2
C19 C110 H11B 109.2
N12 C110 H11A 109.2
C19 C110 H11A 109.2
H11B C110 H11A 107.9
N12 C111 C112 111.7(2)
N12 C111 H11D 109.3
C112 C111 H11D 109.3
N12 C111 H11C 109.3
C112 C111 H11C 109.3
H11D C111 H11C 107.9
N13 C112 C111 112.5(2)
N13 C112 H11E 109.1
C111 C112 H11E 109.1
N13 C112 H11F 109.1
C111 C112 H11F 109.1
H11E C112 H11F 107.8
N13 C113 C115 118.3(3)
N13 C113 C114 118.8(3)
C115 C113 C114 122.9(3)
C113 C114 H11H 109.5
C113 C114 H11I 109.5
H11H C114 H11I 109.5
C113 C114 H11G 109.5
H11H C114 H11G 109.5
H11I C114 H11G 109.5
C113 C115 C116 119.1(3)
C113 C115 C120 120.7(2)
C116 C115 C120 120.0(3)
O14 C116 O15 113.5(3)
O14 C116 C115 129.5(3)
O15 C116 C115 117.0(3)
C119 C117 O15 122.2(3)
C119 C117 C118 127.1(3)
O15 C117 C118 110.8(2)
C117 C118 H11K 109.5
C117 C118 H11J 109.5
H11K C118 H11J 109.5
C117 C118 H11L 109.5
H11K C118 H11L 109.5
H11J C118 H11L 109.5
C117 C119 C120 121.4(3)
C117 C119 H119 119.3
C120 C119 H119 119.3
O16 C120 C119 120.0(3)
O16 C120 C115 123.0(3)
C119 C120 C115 117.0(3)
C17 N11 C19 127.4(2)
C17 N11 H11 116.3
C19 N11 H11 116.3
C111 N12 C110 113.2(2)
C111 N12 H12A 108.9
C110 N12 H12A 108.9
C111 N12 H12B 108.9
C110 N12 H12B 108.9
H12A N12 H12B 107.8
C113 N13 C112 127.9(2)
C113 N13 H13 116.1
C112 N13 H13 116.1
C12 O12 C11 122.8(2)
C117 O15 C116 122.2(2)
O21 C21 O22 114.2(3)
O21 C21 C26 128.5(3)
O22 C21 C26 117.2(3)
C24 C22 O22 121.9(2)
C24 C22 C23 126.9(3)
O22 C22 C23 111.1(2)
C22 C23 H23A 109.5
C22 C23 H23B 109.5
H23A C23 H23B 109.5
C22 C23 H23C 109.5
H23A C23 H23C 109.5
H23B C23 H23C 109.5
C22 C24 C25 121.8(3)
C22 C24 H24 119.1
C25 C24 H24 119.1
O23 C25 C24 119.6(3)
O23 C25 C26 123.5(2)
C24 C25 C26 116.9(3)
C27 C26 C25 121.1(2)
C27 C26 C21 119.2(3)
C25 C26 C21 119.7(2)
N21 C27 C26 117.8(3)
N21 C27 C28 119.3(2)
C26 C27 C28 123.0(3)
C27 C28 H28A 109.5
C27 C28 H28B 109.5
H28A C28 H28B 109.5
C27 C28 H28C 109.5
H28A C28 H28C 109.5
H28B C28 H28C 109.5
N21 C29 C210 110.8(2)
N21 C29 H29A 109.5
C210 C29 H29A 109.5
N21 C29 H29B 109.5
C210 C29 H29B 109.5
H29A C29 H29B 108.1
N22 C210 C29 111.9(2)
N22 C210 H21A 109.2
C29 C210 H21A 109.2
N22 C210 H21B 109.2
C29 C210 H21B 109.2
H21A C210 H21B 107.9
N22 C211 C212 111.7(2)
N22 C211 H21D 109.3
C212 C211 H21D 109.3
N22 C211 H21C 109.3
C212 C211 H21C 109.3
H21D C211 H21C 107.9
N23 C212 C211 109.7(2)
N23 C212 H21E 109.7
C211 C212 H21E 109.7
N23 C212 H21F 109.7
C211 C212 H21F 109.7
H21E C212 H21F 108.2
N23 C213 C215 118.0(3)
N23 C213 C214 118.4(2)
C215 C213 C214 123.6(3)
C213 C214 H21G 109.5
C213 C214 H21I 109.5
H21G C214 H21I 109.5
C213 C214 H21H 109.5
H21G C214 H21H 109.5
H21I C214 H21H 109.5
C220 C215 C216 120.0(2)
C220 C215 C213 121.3(2)
C216 C215 C213 118.5(3)
O24 C216 O25 113.5(3)
O24 C216 C215 129.3(3)
O25 C216 C215 117.2(3)
C219 C217 O25 121.8(3)
C219 C217 C218 127.6(3)
O25 C217 C218 110.6(3)
C217 C218 H21K 109.5
C217 C218 H21L 109.5
H21K C218 H21L 109.5
C217 C218 H21J 109.5
H21K C218 H21J 109.5
H21L C218 H21J 109.5
C217 C219 C220 121.8(3)
C217 C219 H219 119.1
C220 C219 H219 119.1
O26 C220 C219 119.6(3)
O26 C220 C215 123.3(2)
C219 C220 C215 117.0(3)
C27 N21 C29 128.8(2)
C27 N21 H21 115.6
C29 N21 H21 115.6
C210 N22 C211 111.92(19)
C210 N22 H22A 109.2
C211 N22 H22A 109.2
C210 N22 H22B 109.2
C211 N22 H22B 109.2
H22A N22 H22B 107.9
C213 N23 C212 128.9(2)
C213 N23 H23 115.6
C212 N23 H23 115.6
C22 O22 C21 122.2(2)
C217 O25 C216 121.9(2)
N31 C31 S31 177.4(3)
N41A C41 N41B 33.8(15)
N41A C41 S41 163(3)
N41B C41 S41 163.1(19)

loop_
_geom_bond_atom_site_label_1
_geom_bond_atom_site_label_2
_geom_bond_distance
C11 O11 1.199(3)
C11 O12 1.382(3)
C11 C16 1.428(4)
C12 C14 1.322(3)
C12 O12 1.372(3)
C12 C13 1.477(4)
C13 H13A 0.9600
C13 H13B 0.9600
C13 H13C 0.9600
C14 C15 1.425(4)
C14 H14 0.9300
C15 O13 1.267(3)
C15 C16 1.450(3)
C16 C17 1.417(4)
C17 N11 1.318(3)
C17 C18 1.500(3)
C18 H18A 0.9600
C18 H18B 0.9600
C18 H18C 0.9600
C19 N11 1.449(3)
C19 C110 1.490(3)
C19 H19A 0.9700
C19 H19B 0.9700
C110 N12 1.489(3)
C110 H11B 0.9700
C110 H11A 0.9700
C111 N12 1.479(3)
C111 C112 1.512(3)
C111 H11D 0.9700
C111 H11C 0.9700
C112 N13 1.459(3)
C112 H11E 0.9700
C112 H11F 0.9700
C113 N13 1.321(3)
C113 C115 1.430(4)
C113 C114 1.481(4)
C114 H11H 0.9600
C114 H11I 0.9600
C114 H11G 0.9600
C115 C116 1.434(4)
C115 C120 1.447(4)
C116 O14 1.203(3)
C116 O15 1.402(3)
C117 C119 1.323(4)
C117 O15 1.362(3)
C117 C118 1.489(4)
C118 H11K 0.9600
C118 H11J 0.9600
C118 H11L 0.9600
C119 C120 1.433(3)
C119 H119 0.9300
C120 O16 1.258(3)
N11 H11 0.8600
N12 H12A 0.9000
N12 H12B 0.9000
N13 H13 0.8600
C21 O21 1.206(3)
C21 O22 1.395(3)
C21 C26 1.449(4)
C22 C24 1.322(3)
C22 O22 1.362(3)
C22 C23 1.486(3)
C23 H23A 0.9600
C23 H23B 0.9600
C23 H23C 0.9600
C24 C25 1.435(3)
C24 H24 0.9300
C25 O23 1.262(3)
C25 C26 1.441(4)
C26 C27 1.429(3)
C27 N21 1.316(3)
C27 C28 1.481(4)
C28 H28A 0.9600
C28 H28B 0.9600
C28 H28C 0.9600
C29 N21 1.456(3)
C29 C210 1.514(3)
C29 H29A 0.9700
C29 H29B 0.9700
C210 N22 1.486(3)
C210 H21A 0.9700
C210 H21B 0.9700
C211 N22 1.490(3)
C211 C212 1.504(3)
C211 H21D 0.9700
C211 H21C 0.9700
C212 N23 1.458(3)
C212 H21E 0.9700
C212 H21F 0.9700
C213 N23 1.309(3)
C213 C215 1.439(3)
C213 C214 1.487(4)
C214 H21G 0.9600
C214 H21I 0.9600
C214 H21H 0.9600
C215 C220 1.431(4)
C215 C216 1.435(4)
C216 O24 1.204(3)
C216 O25 1.400(3)
C217 C219 1.322(4)
C217 O25 1.364(3)
C217 C218 1.479(3)
C218 H21K 0.9600
C218 H21L 0.9600
C218 H21J 0.9600
C219 C220 1.425(3)
C219 H219 0.9300
C220 O26 1.270(3)
N21 H21 0.8600
N22 H22A 0.9000
N22 H22B 0.9000
N23 H23 0.8600
C31 N31 1.167(3)
C31 S31 1.623(3)
C41 N41A 1.17(2)
C41 N41B 1.21(2)
C41 S41 1.620(4)
